data_8102947
loop_
_publ_author_name
'Menezes, P. W.'
'Hoffmann, S.'
'Prots, Yu.'
'Kniep, R.'

_publ_section_title
;
Crystal structure of potassium scandium (monophosphate-hydrogenmonoborate-
monophosphate), KSc[BP~2~O~8~(OH)]
;
_journal_issue 3
_journal_name_full 'Zeitschrift f\"ur Kristallographie - New Crystal Structures'
_journal_page_first 251
_journal_page_last 252
_journal_volume 221
_journal_year 2006
_chemical_formula_sum 'B2 H2 K2 O18 P4 Sc2'
_chemical_formula_weight 603.64
_space_group_IT_number 2
_symmetry_space_group_name_Hall '-P 1'
_symmetry_space_group_name_H-M 'P -1'
_audit_creation_date 2006-06-14T13:41:26-00:00
_audit_creation_method 'WinGX routine CIF_UPDATE'
_cell_angle_alpha 88.216(11)
_cell_angle_beta 79.701(6)
_cell_angle_gamma 86.667(11)
_cell_formula_units_Z 1
_cell_length_a 5.2696(2)
_cell_length_b 8.2739(8)
_cell_length_c 8.3890(5)
_cell_measurement_reflns_used 2765
_cell_measurement_temperature 295.15
_cell_measurement_theta_max 31.5276
_cell_measurement_theta_min 2.4662
_cell_volume 359.18(4)
_computing_cell_refinement 'CrystalClear (Rigaku/MSC Inc., 2005)'
_computing_data_collection 'CrystalClear (Rigaku/MSC Inc., 2005)'
_computing_data_reduction 'CrystalClear (Rigaku/MSC Inc., 2005)'
_computing_structure_refinement 'SHELXL-97 (Sheldrick, 1997)'
_computing_structure_solution 'SHELXS-97 (Sheldrick, 1997)'
_diffrn_ambient_temperature 295.1500
_diffrn_detector_area_resol_mean 14.6306
_diffrn_measured_fraction_theta_full 0.8
_diffrn_measured_fraction_theta_max 0.8
_diffrn_measurement_details
;
scan:
 Number of images: 600
            Slice: 0.0000 - 360.0000
      Image width: 0.6000
         Exp time: 60.0000
    Rotation axis: Phi
            Omega: 0.0000
              Chi: 0.0000
              Phi: 0.0000
              XTD: 42.0700
           2theta: -20.0000
scan:
 Number of images: 100
            Slice: -35.0000 - 25.0000
      Image width: 0.6000
         Exp time: 60.0000
    Rotation axis: Omega
            Omega: 0.0000
              Chi: -90.0000
              Phi: -5.0000
              XTD: 42.0700
           2theta: -20.0000
scan:
 Number of images: 100
            Slice: -35.0000 - 25.0000
      Image width: 0.6000
         Exp time: 60.0000
    Rotation axis: Omega
            Omega: 0.0000
              Chi: -90.0000
              Phi: -45.0000
              XTD: 42.0700
           2theta: -10.0000
;
_diffrn_measurement_device 'Rigaku AFC7'
_diffrn_measurement_method oscillation
_diffrn_radiation_detector 'Mercury CCD'
_diffrn_radiation_monochromator 'Graphite Monochromator'
_diffrn_radiation_source 'Sealed Tube'
_diffrn_radiation_type MoK\a
_diffrn_radiation_wavelength 0.71073
_diffrn_reflns_av_R_equivalents 0.0239
_diffrn_reflns_limit_h_max 7
_diffrn_reflns_limit_h_min -7
_diffrn_reflns_limit_k_max 10
_diffrn_reflns_limit_k_min -10
_diffrn_reflns_limit_l_max 12
_diffrn_reflns_limit_l_min -12
_diffrn_reflns_number 6078
_diffrn_reflns_reduction_process 'Lp corrections applied'
_diffrn_reflns_theta_full 31.53
_diffrn_reflns_theta_max 31.53
_diffrn_reflns_theta_min 2.47
_diffrn_source_current 48.0000
_diffrn_source_power 2.4000
_diffrn_source_voltage 50.0000
_exptl_absorpt_coefficient_mu 2.077
_exptl_absorpt_correction_T_max 1
_exptl_absorpt_correction_T_min 0.8366
_exptl_absorpt_correction_type multi-scan
_exptl_crystal_colour colorless
_exptl_crystal_density_diffrn 2.791
_exptl_crystal_density_method 'not measured'
_exptl_crystal_description block
_exptl_crystal_F_000 296
_exptl_crystal_size_max 0.125
_exptl_crystal_size_mid 0.075
_exptl_crystal_size_min 0.060
_refine_diff_density_max 0.611
_refine_diff_density_min -0.595
_refine_ls_extinction_expression Fc^*^=kFc[1+0.001xFc^2^\l^3^/sin(2\q)]^-1/4^
_refine_ls_extinction_method SHELXL
_refine_ls_goodness_of_fit_ref 1.158
_refine_ls_hydrogen_treatment mixed
_refine_ls_matrix_type full
_refine_ls_number_parameters 131
_refine_ls_number_reflns 1918
_refine_ls_number_restraints 0
_refine_ls_restrained_S_all 1.158
_refine_ls_R_factor_gt 0.0317
_refine_ls_shift/su_max 0
_refine_ls_structure_factor_coef Fsqd
_refine_ls_weighting_details 'calc w=1/[\s^2^(Fo^2^)+(0.0273P)^2^+0.6870P] where P=(Fo^2^+2Fc^2^)/3'
_refine_ls_weighting_scheme calc
_refine_ls_wR_factor_ref 0.0747
_reflns_number_gt 1783
_reflns_number_total 1918
_reflns_threshold_expression >2sigma(I)
_cod_data_source_file 409883.cff
_cod_data_source_block PM_714_KScBP2O9H
_cod_depositor_comments
;
The following automatic conversions were performed:
'_exptl_absorpt_correction_type' value 'Multi-scan' changed to
'multi-scan' according to
'/home/saulius/struct/CIF-dictionaries/cif_core.dic' dictionary named
'cif_core.dic' version 2.4.1 from 2010-06-29.

Automatic conversion script
Id: cif_fix_enum 1555 2011-01-17 13:19:09Z saulius 
;
_cod_original_cell_volume 359.18(5)
_cod_original_sg_symbol_H-M P-1
_cod_original_formula_sum 'H1 B1 K1 O9 P2 Sc1'
_cod_database_code 8102947

loop_
_symmetry_equiv_pos_as_xyz
'x, y, z'
'-x, -y, -z'

loop_
_atom_site_label
_atom_site_type_symbol
_atom_site_fract_x
_atom_site_fract_y
_atom_site_fract_z
_atom_site_U_iso_or_equiv
_atom_site_adp_type
_atom_site_occupancy
_atom_site_symmetry_multiplicity
_atom_site_Wyckoff_symbol
_atom_site_calc_flag
_atom_site_refinement_flags
_atom_site_disorder_group
_atom_site_disorder_assembly
K1 K 0.72043(10) 0.32182(7) 0.11954(7) 0.01982(13) Uani 1 2 i d . . .
Sc1 Sc 0.27654(7) 0.19633(5) 0.80349(5) 0.00824(10) Uani 1 2 i d . . .
P1 P 0.19454(10) 0.57507(7) 0.29991(6) 0.00791(12) Uani 1 2 i d . . .
P2 P 0.21317(10) 0.06132(7) 0.19231(6) 0.00782(12) Uani 1 2 i d . . .
B1 B 0.1138(5) 0.2692(3) 0.4414(3) 0.0105(4) Uani 1 2 i d . . .
O1 O 0.0283(3) 0.4084(2) 0.7925(2) 0.0117(3) Uani 1 2 i d . . .
O2 O 0.0364(3) 0.1521(2) 0.33566(19) 0.0121(3) Uani 1 2 i d . . .
O3 O 0.0626(3) 0.9219(2) 0.1540(2) 0.0115(3) Uani 1 2 i d . . .
O4 O 0.1269(3) 0.6659(2) 0.46231(19) 0.0125(3) Uani 1 2 i d . . .
O5 O 0.2649(3) 0.1822(2) 0.04975(19) 0.0133(3) Uani 1 2 i d . . .
O6 O 0.2592(3) 0.3953(2) 0.3406(2) 0.0116(3) Uani 1 2 i d . . .
O7 O 0.2848(3) 0.1947(2) 0.5463(2) 0.0143(3) Uani 1 2 i d . . .
O8 O 0.4411(3) 0.6363(2) 0.20211(19) 0.0112(3) Uani 1 2 i d . . .
O9 O 0.4686(3) 0.0053(2) 0.2445(2) 0.0136(3) Uani 1 2 i d . . .
H1 H 0.401(10) 0.138(6) 0.499(6) 0.074(17) Uiso 1 2 i d . . .

loop_
_atom_site_aniso_label
_atom_site_aniso_U_11
_atom_site_aniso_U_22
_atom_site_aniso_U_33
_atom_site_aniso_U_23
_atom_site_aniso_U_13
_atom_site_aniso_U_12
K1 0.0139(2) 0.0207(3) 0.0245(3) -0.0005(2) -0.00249(19) -0.00026(19)
Sc1 0.00718(18) 0.0085(2) 0.00915(19) 0.00069(13) -0.00186(13) -0.00046(13)
P1 0.0065(2) 0.0080(3) 0.0089(2) 0.00042(18) -0.00053(17) -0.00018(18)
P2 0.0069(2) 0.0079(3) 0.0087(2) -0.00002(18) -0.00167(17) -0.00049(18)
B1 0.0100(10) 0.0114(13) 0.0096(10) -0.0010(8) -0.0013(8) 0.0027(8)
O1 0.0109(7) 0.0100(8) 0.0150(8) -0.0007(6) -0.0044(6) -0.0001(6)
O2 0.0113(7) 0.0120(9) 0.0123(7) -0.0031(6) 0.0004(5) -0.0002(6)
O3 0.0107(7) 0.0098(8) 0.0145(7) -0.0017(6) -0.0021(6) -0.0042(6)
O4 0.0103(7) 0.0153(9) 0.0111(7) -0.0036(6) 0.0003(5) 0.0024(6)
O5 0.0165(8) 0.0139(9) 0.0102(7) 0.0015(6) -0.0031(6) -0.0049(6)
O6 0.0110(7) 0.0078(8) 0.0144(7) 0.0013(6) 0.0008(6) 0.0007(5)
O7 0.0153(8) 0.0174(9) 0.0088(7) 0.0015(6) -0.0015(6) 0.0063(6)
O8 0.0077(7) 0.0121(8) 0.0133(7) 0.0004(6) 0.0001(5) -0.0020(6)
O9 0.0101(7) 0.0127(9) 0.0190(8) -0.0025(6) -0.0065(6) 0.0025(6)

loop_
_atom_type_symbol
_atom_type_description
_atom_type_scat_dispersion_real
_atom_type_scat_dispersion_imag
_atom_type_scat_source
H H 0 0 'International Tables Vol C Tables 4.2.6.8 and 6.1.1.4'
B B 0.0013 0.0007 'International Tables Vol C Tables 4.2.6.8 and 6.1.1.4'
K K 0.2009 0.2494 'International Tables Vol C Tables 4.2.6.8 and 6.1.1.4'
O O 0.0106 0.006 'International Tables Vol C Tables 4.2.6.8 and 6.1.1.4'
P P 0.1023 0.0942 'International Tables Vol C Tables 4.2.6.8 and 6.1.1.4'
Sc Sc 0.2519 0.3716 'International Tables Vol C Tables 4.2.6.8 and 6.1.1.4'

loop_
_geom_angle_atom_site_label_1
_geom_angle_atom_site_label_2
_geom_angle_atom_site_label_3
_geom_angle
_geom_angle_site_symmetry_1
_geom_angle_site_symmetry_3
_geom_angle_publ_flag
O6 K1 O1 93.56(5) . 2_666 ?
O6 K1 O5 64.54(5) . . ?
O1 K1 O5 150.25(5) 2_666 . ?
O6 K1 O2 100.81(5) . 1_655 ?
O1 K1 O2 81.37(5) 2_666 1_655 ?
O5 K1 O2 120.77(5) . 1_655 ?
O6 K1 O8 49.73(5) . . ?
O1 K1 O8 57.91(5) 2_666 . ?
O5 K1 O8 92.40(5) . . ?
O2 K1 O8 122.16(5) 1_655 . ?
O6 K1 O8 103.35(5) . 2_665 ?
O1 K1 O8 113.40(5) 2_666 2_665 ?
O5 K1 O8 57.80(4) . 2_665 ?
O2 K1 O8 150.56(5) 1_655 2_665 ?
O8 K1 O8 86.60(5) . 2_665 ?
O6 K1 O5 150.45(5) . 1_655 ?
O1 K1 O5 81.59(5) 2_666 1_655 ?
O5 K1 O5 127.47(7) . 1_655 ?
O2 K1 O5 49.69(4) 1_655 1_655 ?
O8 K1 O5 138.92(5) . 1_655 ?
O8 K1 O5 105.31(5) 2_665 1_655 ?
O6 K1 O1 144.22(5) . 1_654 ?
O1 K1 O1 80.74(5) 2_666 1_654 ?
O5 K1 O1 104.88(5) . 1_654 ?
O2 K1 O1 113.00(5) 1_655 1_654 ?
O8 K1 O1 99.86(5) . 1_654 ?
O8 K1 O1 49.63(4) 2_665 1_654 ?
O5 K1 O1 64.03(4) 1_655 1_654 ?
O6 K1 O9 70.71(5) . . ?
O1 K1 O9 144.55(5) 2_666 . ?
O5 K1 O9 49.54(4) . . ?
O2 K1 O9 71.25(4) 1_655 . ?
O8 K1 O9 119.88(5) . . ?
O8 K1 O9 101.29(5) 2_665 . ?
O5 K1 O9 96.60(5) 1_655 . ?
O1 K1 O9 130.36(5) 1_654 . ?
O6 K1 O3 139.62(5) . 2_665 ?
O1 K1 O3 126.63(5) 2_666 2_665 ?
O5 K1 O3 76.38(5) . 2_665 ?
O2 K1 O3 90.25(5) 1_655 2_665 ?
O8 K1 O3 146.29(5) . 2_665 ?
O8 K1 O3 60.39(5) 2_665 2_665 ?
O5 K1 O3 54.94(4) 1_655 2_665 ?
O1 K1 O3 54.51(4) 1_654 2_665 ?
O9 K1 O3 76.61(5) . 2_665 ?
O6 K1 P2 125.62(4) . 1_655 ?
O1 K1 P2 91.62(4) 2_666 1_655 ?
O5 K1 P2 117.24(4) . 1_655 ?
O2 K1 P2 27.35(3) 1_655 1_655 ?
O8 K1 P2 145.30(4) . 1_655 ?
O8 K1 P2 123.58(4) 2_665 1_655 ?
O5 K1 P2 26.72(3) 1_655 1_655 ?
O1 K1 P2 89.99(3) 1_654 1_655 ?
O9 K1 P2 74.31(3) . 1_655 ?
O3 K1 P2 64.07(3) 2_665 1_655 ?
O6 K1 P2 57.76(4) . . ?
O1 K1 P2 150.50(4) 2_666 . ?
O5 K1 P2 25.63(3) . . ?
O2 K1 P2 96.37(4) 1_655 . ?
O8 K1 P2 100.96(3) . . ?
O8 K1 P2 82.70(3) 2_665 . ?
O5 K1 P2 119.28(4) 1_655 . ?
O1 K1 P2 126.01(4) 1_654 . ?
O9 K1 P2 26.01(3) . . ?
O3 K1 P2 82.62(3) 2_665 . ?
P2 K1 P2 99.71(2) 1_655 . ?
O5 Sc1 O3 86.64(7) 1_556 2_566 ?
O5 Sc1 O9 94.39(7) 1_556 2_656 ?
O3 Sc1 O9 98.13(7) 2_566 2_656 ?
O5 Sc1 O8 86.33(7) 1_556 2_666 ?
O3 Sc1 O8 164.53(7) 2_566 2_666 ?
O9 Sc1 O8 96.13(7) 2_656 2_666 ?
O5 Sc1 O1 98.92(7) 1_556 . ?
O3 Sc1 O1 84.14(6) 2_566 . ?
O9 Sc1 O1 166.62(7) 2_656 . ?
O8 Sc1 O1 83.36(6) 2_666 . ?
O5 Sc1 O7 176.33(7) 1_556 . ?
O3 Sc1 O7 91.00(7) 2_566 . ?
O9 Sc1 O7 83.15(7) 2_656 . ?
O8 Sc1 O7 96.62(7) 2_666 . ?
O1 Sc1 O7 83.62(6) . . ?
O5 Sc1 K1 53.81(5) 1_556 1_456 ?
O3 Sc1 K1 57.27(5) 2_566 1_456 ?
O9 Sc1 K1 137.30(5) 2_656 1_456 ?
O8 Sc1 K1 107.71(5) 2_666 1_456 ?
O1 Sc1 K1 54.45(5) . 1_456 ?
O7 Sc1 K1 126.82(5) . 1_456 ?
O5 Sc1 K1 42.75(5) 1_556 1_556 ?
O3 Sc1 K1 129.36(5) 2_566 1_556 ?
O9 Sc1 K1 86.49(5) 2_656 1_556 ?
O8 Sc1 K1 45.69(4) 2_666 1_556 ?
O1 Sc1 K1 102.33(5) . 1_556 ?
O7 Sc1 K1 139.42(5) . 1_556 ?
K1 Sc1 K1 85.746(15) 1_456 1_556 ?
O5 Sc1 K1 82.38(5) 1_556 2_666 ?
O3 Sc1 K1 120.95(5) 2_566 2_666 ?
O9 Sc1 K1 140.35(5) 2_656 2_666 ?
O8 Sc1 K1 44.31(5) 2_666 2_666 ?
O1 Sc1 K1 41.60(4) . 2_666 ?
O7 Sc1 K1 101.25(5) . 2_666 ?
K1 Sc1 K1 70.002(15) 1_456 2_666 ?
K1 Sc1 K1 64.448(15) 1_556 2_666 ?
O5 Sc1 K1 79.81(5) 1_556 2_656 ?
O3 Sc1 K1 59.03(5) 2_566 2_656 ?
O9 Sc1 K1 41.28(5) 2_656 2_656 ?
O8 Sc1 K1 132.78(5) 2_666 2_656 ?
O1 Sc1 K1 143.17(5) . 2_656 ?
O7 Sc1 K1 96.56(5) . 2_656 ?
K1 Sc1 K1 99.787(14) 1_456 2_656 ?
K1 Sc1 K1 101.069(13) 1_556 2_656 ?
K1 Sc1 K1 162.169(19) 2_666 2_656 ?
O8 P1 O1 112.25(9) . 2_566 ?
O8 P1 O6 105.36(9) . . ?
O1 P1 O6 111.13(9) 2_566 . ?
O8 P1 O4 109.50(9) . . ?
O1 P1 O4 110.86(9) 2_566 . ?
O6 P1 O4 107.49(9) . . ?
O8 P1 K1 56.00(7) . . ?
O1 P1 K1 114.66(7) 2_566 . ?
O6 P1 K1 51.54(6) . . ?
O4 P1 K1 134.29(6) . . ?
O8 P1 K1 55.80(6) . 2_665 ?
O1 P1 K1 57.34(6) 2_566 2_665 ?
O6 P1 K1 115.37(7) . 2_665 ?
O4 P1 K1 136.93(7) . 2_665 ?
K1 P1 K1 75.225(18) . 2_665 ?
O3 P2 O9 112.73(10) 1_545 . ?
O3 P2 O5 111.90(9) 1_545 . ?
O9 P2 O5 109.55(9) . . ?
O3 P2 O2 106.02(9) 1_545 . ?
O9 P2 O2 109.05(9) . . ?
O5 P2 O2 107.36(10) . . ?
O3 P2 K1 89.09(7) 1_545 1_455 ?
O9 P2 K1 158.02(7) . 1_455 ?
O5 P2 K1 61.50(7) . 1_455 ?
O2 P2 K1 59.79(6) . 1_455 ?
O3 P2 K1 154.45(7) 1_545 . ?
O9 P2 K1 61.72(7) . . ?
O5 P2 K1 54.49(6) . . ?
O2 P2 K1 99.09(7) . . ?
K1 P2 K1 99.71(2) 1_455 . ?
O2 B1 O4 105.20(18) . 2_566 ?
O2 B1 O7 112.1(2) . . ?
O4 B1 O7 110.78(18) 2_566 . ?
O2 B1 O6 109.04(18) . . ?
O4 B1 O6 112.64(19) 2_566 . ?
O7 B1 O6 107.14(18) . . ?
P1 O1 Sc1 125.39(10) 2_566 . ?
P1 O1 K1 123.07(9) 2_566 2_666 ?
Sc1 O1 K1 108.46(6) . 2_666 ?
P1 O1 K1 97.61(7) 2_566 1_456 ?
Sc1 O1 K1 90.35(6) . 1_456 ?
K1 O1 K1 99.26(5) 2_666 1_456 ?
B1 O2 P2 127.13(14) . . ?
B1 O2 K1 109.04(13) . 1_455 ?
P2 O2 K1 92.87(7) . 1_455 ?
P2 O3 Sc1 148.34(11) 1_565 2_566 ?
P2 O3 K1 122.54(8) 1_565 2_665 ?
Sc1 O3 K1 89.02(6) 2_566 2_665 ?
B1 O4 P1 133.91(15) 2_566 . ?
P2 O5 Sc1 140.43(11) . 1_554 ?
P2 O5 K1 99.88(8) . . ?
Sc1 O5 K1 108.29(6) 1_554 . ?
P2 O5 K1 91.78(7) . 1_455 ?
Sc1 O5 K1 92.54(6) 1_554 1_455 ?
K1 O5 K1 127.47(7) . 1_455 ?
B1 O6 P1 133.51(14) . . ?
B1 O6 K1 122.46(13) . . ?
P1 O6 K1 103.09(8) . . ?
B1 O7 Sc1 133.06(14) . . ?
P1 O8 Sc1 144.18(11) . 2_666 ?
P1 O8 K1 98.88(8) . . ?
Sc1 O8 K1 106.14(6) 2_666 . ?
P1 O8 K1 99.35(7) . 2_665 ?
Sc1 O8 K1 104.24(6) 2_666 2_665 ?
K1 O8 K1 93.40(5) . 2_665 ?
P2 O9 Sc1 134.36(10) . 2_656 ?
P2 O9 K1 92.27(8) . . ?
Sc1 O9 K1 112.17(7) 2_656 . ?

loop_
_geom_bond_atom_site_label_1
_geom_bond_atom_site_label_2
_geom_bond_distance
_geom_bond_site_symmetry_2
_geom_bond_publ_flag
K1 O6 2.8291(16) . ?
K1 O1 2.8419(17) 2_666 ?
K1 O5 2.8822(17) . ?
K1 O2 2.9461(17) 1_655 ?
K1 O8 2.9525(18) . ?
K1 O8 2.9758(17) 2_665 ?
K1 O5 2.9939(18) 1_655 ?
K1 O1 3.0155(17) 1_654 ?
K1 O9 3.0742(18) . ?
K1 O3 3.1181(18) 2_665 ?
K1 P2 3.4050(8) 1_655 ?
K1 P2 3.4883(8) . ?
Sc1 O5 2.0556(16) 1_556 ?
Sc1 O3 2.0571(16) 2_566 ?
Sc1 O9 2.0826(17) 2_656 ?
Sc1 O8 2.0844(16) 2_666 ?
Sc1 O1 2.1361(17) . ?
Sc1 O7 2.1503(17) . ?
Sc1 K1 3.7060(7) 1_456 ?
Sc1 K1 4.0312(7) 1_556 ?
Sc1 K1 4.0600(7) 2_666 ?
Sc1 K1 4.3150(7) 2_656 ?
P1 O8 1.5124(16) . ?
P1 O1 1.5165(16) 2_566 ?
P1 O6 1.5478(17) . ?
P1 O4 1.5512(17) . ?
P1 K1 3.5503(8) 2_665 ?
P2 O3 1.5112(16) 1_545 ?
P2 O9 1.5309(16) . ?
P2 O5 1.5317(17) . ?
P2 O2 1.5661(17) . ?
P2 K1 3.4050(8) 1_455 ?
B1 O2 1.457(3) . ?
B1 O4 1.460(3) 2_566 ?
B1 O7 1.467(3) . ?
B1 O6 1.482(3) . ?
O1 P1 1.5165(16) 2_566 ?
O1 K1 2.8419(17) 2_666 ?
O1 K1 3.0155(17) 1_456 ?
O2 K1 2.9461(17) 1_455 ?
O3 P2 1.5112(16) 1_565 ?
O3 Sc1 2.0571(16) 2_566 ?
O3 K1 3.1181(18) 2_665 ?
O4 B1 1.460(3) 2_566 ?
O5 Sc1 2.0556(16) 1_554 ?
O5 K1 2.9939(18) 1_455 ?
O8 Sc1 2.0844(16) 2_666 ?
O8 K1 2.9758(17) 2_665 ?
O9 Sc1 2.0826(17) 2_656 ?
